data_1577401
loop_
_publ_author_name
'Hogan, David Thomas'
'Krappe, Alexander R.'
'Feyerherm, R.'
'Weber, Manuela'
'Resch-Genger, Ute'
'Eigler, Siegfried'

_publ_section_title
;
 Large Stokes shift fluorophores from meta-substituted zwitterions
;
_journal_name_full 'Chemical Science'
_journal_paper_doi 10.1039/D6SC03405E
_journal_year 2026
_chemical_absolute_configuration rm
_chemical_formula_sum 'C14 H12 N4'
_chemical_formula_weight 236.28
_space_group_crystal_system orthorhombic
_space_group_IT_number 33
_space_group_name_Hall 'P 2c -2n'
_space_group_name_H-M_alt 'P n a 21'
_atom_sites_solution_hydrogens geom
_audit_creation_method SHELXL-2019/3
_audit_update_record
;
2025-10-08 deposited with the CCDC.	2026-06-17 downloaded from the CCDC.
;
_cell_angle_alpha 90
_cell_angle_beta 90
_cell_angle_gamma 90
_cell_formula_units_Z 4
_cell_length_a 13.90861(9)
_cell_length_b 8.59323(6)
_cell_length_c 10.50182(7)
_cell_measurement_reflns_used 8489
_cell_measurement_temperature 100(2)
_cell_measurement_theta_max 68.11
_cell_measurement_theta_min 6.05
_cell_volume 1255.176(15)
_computing_cell_refinement 'Bruker SAINT'
_computing_data_collection 'Bruker APEX4'
_computing_data_reduction 'Bruker SAINT'
_computing_structure_refinement 'SHELXL-2019/2 (Sheldrick, 2019)'
_computing_structure_solution 'SHELXT 2018/2 (Sheldrick, 2018)'
_diffrn_ambient_temperature 100(2)
_diffrn_measured_fraction_theta_full 0.998
_diffrn_measured_fraction_theta_max 0.998
_diffrn_measurement_device_type 'Bruker Photon CMOS Detector, D8 Venture'
_diffrn_measurement_method '\f and \w scans'
_diffrn_radiation_type CuK\a
_diffrn_radiation_wavelength 1.54178
_diffrn_reflns_av_R_equivalents 0.0383
_diffrn_reflns_av_unetI/netI 0.0328
_diffrn_reflns_Laue_measured_fraction_full 0.998
_diffrn_reflns_Laue_measured_fraction_max 0.998
_diffrn_reflns_limit_h_max 16
_diffrn_reflns_limit_h_min -16
_diffrn_reflns_limit_k_max 10
_diffrn_reflns_limit_k_min -10
_diffrn_reflns_limit_l_max 12
_diffrn_reflns_limit_l_min -11
_diffrn_reflns_number 9057
_diffrn_reflns_point_group_measured_fraction_full 0.960
_diffrn_reflns_point_group_measured_fraction_max 0.959
_diffrn_reflns_theta_full 67.679
_diffrn_reflns_theta_max 68.105
_diffrn_reflns_theta_min 6.053
_diffrn_source 'sealed tube'
_exptl_absorpt_coefficient_mu 0.624
_exptl_absorpt_correction_type multi-scan
_exptl_crystal_colour yellow
_exptl_crystal_density_diffrn 1.250
_exptl_crystal_description chunk
_exptl_crystal_F_000 496
_exptl_crystal_recrystallization_method 'Re-crystallisation from solvent'
_exptl_crystal_size_max 0.420
_exptl_crystal_size_mid 0.140
_exptl_crystal_size_min 0.100
_exptl_transmission_factor_max 0.9022
_exptl_transmission_factor_min 0.6873
_refine_diff_density_max 0.148
_refine_diff_density_min -0.146
_refine_diff_density_rms 0.035
_refine_ls_abs_structure_details
;
 Flack x determined using 971 quotients [(I+)-(I-)]/[(I+)+(I-)]
 (Parsons, Flack and Wagner, Acta Cryst. B69 (2013) 249-259).
;
_refine_ls_abs_structure_Flack 0.01(14)
_refine_ls_extinction_coef 0.0062(9)
_refine_ls_extinction_expression Fc^*^=kFc[1+0.001xFc^2^\l^3^/sin(2\q)]^-1/4^
_refine_ls_extinction_method 'SHELXL-2019/2 (Sheldrick 2019)'
_refine_ls_goodness_of_fit_ref 1.043
_refine_ls_hydrogen_treatment constr
_refine_ls_matrix_type full
_refine_ls_number_parameters 166
_refine_ls_number_reflns 2219
_refine_ls_number_restraints 1
_refine_ls_restrained_S_all 1.043
_refine_ls_R_factor_all 0.0300
_refine_ls_R_factor_gt 0.0291
_refine_ls_shift/su_max 0.000
_refine_ls_shift/su_mean 0.000
_refine_ls_structure_factor_coef Fsqd
_refine_ls_weighting_details 'w=1/[\s^2^(Fo^2^)+(0.0379P)^2^+0.3232P] where P=(Fo^2^+2Fc^2^)/3'
_refine_ls_weighting_scheme calc
_refine_ls_wR_factor_gt 0.0748
_refine_ls_wR_factor_ref 0.0761
_reflns_Friedel_coverage 0.814
_reflns_Friedel_fraction_full 0.919
_reflns_Friedel_fraction_max 0.915
_reflns_number_gt 2176
_reflns_number_total 2219
_reflns_threshold_expression 'I > 2\s(I)'
_cod_data_source_file d6sc03405e2.cif
_cod_data_source_block 0501DH
_cod_database_code 1577401
_shelx_shelxl_version_number 2019/3
_shelx_space_group_comment
;
The symmetry employed for this shelxl refinement is uniquely defined
by the following loop, which should always be used as a source of
symmetry information in preference to the above space-group names.
They are only intended as comments.
;
_shelx_estimated_absorpt_t_min 0.780
_shelx_estimated_absorpt_t_max 0.940

loop_
_space_group_symop_operation_xyz
'x, y, z'
'-x, -y, z+1/2'
'x+1/2, -y+1/2, z'
'-x+1/2, y+1/2, z+1/2'

loop_
_atom_site_label
_atom_site_type_symbol
_atom_site_fract_x
_atom_site_fract_y
_atom_site_fract_z
_atom_site_U_iso_or_equiv
_atom_site_adp_type
_atom_site_occupancy
_atom_site_site_symmetry_order
_atom_site_calc_flag
_atom_site_refinement_flags_posn
_atom_site_refinement_flags_adp
_atom_site_refinement_flags_occupancy
_atom_site_disorder_assembly
_atom_site_disorder_group
N1 N 0.11213(12) 0.57269(18) 0.36402(17) 0.0184(4) Uani 1 1 d . . . . .
N2 N 0.15771(11) 0.79736(18) 0.29480(16) 0.0173(4) Uani 1 1 d . . . . .
N3 N 0.66246(12) 0.3756(2) 0.57746(19) 0.0246(4) Uani 1 1 d . . . . .
N4 N 0.61106(13) 0.8381(2) 0.7485(2) 0.0275(4) Uani 1 1 d . . . . .
C1 C 0.31469(14) 0.7760(2) 0.50443(19) 0.0183(4) Uani 1 1 d . . . . .
H1 H 0.277824 0.867717 0.517489 0.022 Uiso 1 1 calc R U . . .
C6 C 0.27861(14) 0.6568(2) 0.42740(17) 0.0170(4) Uani 1 1 d . . . . .
C7 C 0.18531(15) 0.6744(2) 0.36387(19) 0.0175(4) Uani 1 1 d . . . . .
C8 C 0.03710(14) 0.6331(2) 0.2934(2) 0.0208(4) Uani 1 1 d . . . . .
H8 H -0.023070 0.584478 0.277546 0.025 Uiso 1 1 calc R U . . .
C9 C 0.06538(15) 0.7737(2) 0.2515(2) 0.0200(4) Uani 1 1 d . . . . .
H9 H 0.028522 0.843726 0.201272 0.024 Uiso 1 1 calc R U . . .
C10 C 0.55417(14) 0.6159(2) 0.60359(19) 0.0178(4) Uani 1 1 d . . . . .
C11 C 0.61380(13) 0.4840(2) 0.58920(19) 0.0182(4) Uani 1 1 d . . . . .
C12 C 0.58738(14) 0.7360(2) 0.6834(2) 0.0196(4) Uani 1 1 d . . . . .
C13 C 0.10825(16) 0.4246(2) 0.4340(2) 0.0262(5) Uani 1 1 d . . . . .
H13A H 0.041349 0.400612 0.455688 0.039 Uiso 1 1 calc R U . . .
H13B H 0.146253 0.433361 0.512260 0.039 Uiso 1 1 calc R U . . .
H13C H 0.134571 0.341280 0.380711 0.039 Uiso 1 1 calc R U . . .
C14 C 0.21734(15) 0.9332(2) 0.2634(2) 0.0228(4) Uani 1 1 d . . . . .
H14A H 0.196008 0.977486 0.182168 0.034 Uiso 1 1 calc R U . . .
H14B H 0.284740 0.901043 0.256321 0.034 Uiso 1 1 calc R U . . .
H14C H 0.211049 1.011507 0.330660 0.034 Uiso 1 1 calc R U . . .
C2 C 0.40369(14) 0.7611(2) 0.56164(19) 0.0178(4) Uani 1 1 d . . . . .
H2 H 0.426707 0.842720 0.614535 0.021 Uiso 1 1 calc R U . . .
C3 C 0.46113(14) 0.6279(2) 0.54342(18) 0.0169(4) Uani 1 1 d . . . . .
C4 C 0.42360(14) 0.5087(2) 0.46549(19) 0.0177(4) Uani 1 1 d . . . . .
H4 H 0.460546 0.417376 0.451070 0.021 Uiso 1 1 calc R U . . .
C5 C 0.33409(14) 0.5226(2) 0.40991(19) 0.0175(4) Uani 1 1 d . . . . .
H5 H 0.309817 0.439948 0.359115 0.021 Uiso 1 1 calc R U . . .

loop_
_atom_site_aniso_label
_atom_site_aniso_U_11
_atom_site_aniso_U_22
_atom_site_aniso_U_33
_atom_site_aniso_U_23
_atom_site_aniso_U_13
_atom_site_aniso_U_12
N1 0.0190(9) 0.0171(8) 0.0193(8) 0.0012(6) -0.0012(6) 0.0001(6)
N2 0.0175(8) 0.0177(7) 0.0166(8) 0.0021(6) -0.0003(7) -0.0003(6)
N3 0.0222(9) 0.0216(8) 0.0299(10) -0.0043(7) -0.0013(8) 0.0016(7)
N4 0.0214(9) 0.0205(8) 0.0408(11) -0.0041(8) -0.0085(8) 0.0019(7)
C1 0.0179(9) 0.0170(9) 0.0199(10) 0.0005(7) 0.0019(8) 0.0012(7)
C6 0.0176(9) 0.0194(9) 0.0140(9) 0.0031(7) -0.0003(8) 0.0004(7)
C7 0.0199(10) 0.0167(9) 0.0160(9) -0.0009(7) 0.0024(8) -0.0003(7)
C8 0.0179(10) 0.0225(10) 0.0221(10) -0.0014(8) -0.0021(8) -0.0010(8)
C9 0.0179(10) 0.0234(10) 0.0187(10) 0.0007(8) -0.0016(8) 0.0026(8)
C10 0.0181(10) 0.0160(9) 0.0192(10) 0.0013(8) -0.0003(8) 0.0003(7)
C11 0.0150(10) 0.0203(10) 0.0191(9) -0.0007(8) -0.0002(8) -0.0036(7)
C12 0.0154(9) 0.0181(9) 0.0252(10) 0.0032(9) -0.0017(8) 0.0019(7)
C13 0.0292(12) 0.0190(10) 0.0305(12) 0.0064(9) -0.0056(10) -0.0058(8)
C14 0.0253(10) 0.0197(9) 0.0235(10) 0.0071(8) -0.0022(8) -0.0044(8)
C2 0.0193(9) 0.0168(9) 0.0172(9) -0.0007(7) -0.0008(8) -0.0010(7)
C3 0.0174(9) 0.0190(9) 0.0142(10) 0.0033(7) 0.0025(7) -0.0010(7)
C4 0.0201(10) 0.0170(9) 0.0161(10) 0.0005(8) 0.0016(8) 0.0024(7)
C5 0.0201(10) 0.0182(9) 0.0143(9) -0.0011(8) 0.0005(7) -0.0010(7)

loop_
_atom_type_symbol
_atom_type_description
_atom_type_scat_dispersion_real
_atom_type_scat_dispersion_imag
_atom_type_scat_source
C C 0.0181 0.0091 'International Tables Vol C Tables 4.2.6.8 and 6.1.1.4'
H H 0.0000 0.0000 'International Tables Vol C Tables 4.2.6.8 and 6.1.1.4'
N N 0.0311 0.0180 'International Tables Vol C Tables 4.2.6.8 and 6.1.1.4'

loop_
_geom_angle_atom_site_label_1
_geom_angle_atom_site_label_2
_geom_angle_atom_site_label_3
_geom_angle
_geom_angle_site_symmetry_1
_geom_angle_site_symmetry_3
_geom_angle_publ_flag
C7 N1 C8 109.13(16) . . ?
C7 N1 C13 126.32(16) . . ?
C8 N1 C13 124.45(17) . . ?
C7 N2 C9 109.28(16) . . ?
C7 N2 C14 125.95(16) . . ?
C9 N2 C14 124.69(17) . . ?
C2 C1 C6 120.33(17) . . ?
C2 C1 H1 119.8 . . ?
C6 C1 H1 119.8 . . ?
C1 C6 C5 118.80(17) . . ?
C1 C6 C7 120.30(16) . . ?
C5 C6 C7 120.88(17) . . ?
N2 C7 N1 107.31(17) . . ?
N2 C7 C6 125.61(17) . . ?
N1 C7 C6 127.08(17) . . ?
C9 C8 N1 107.00(17) . . ?
C9 C8 H8 126.5 . . ?
N1 C8 H8 126.5 . . ?
C8 C9 N2 107.27(17) . . ?
C8 C9 H9 126.4 . . ?
N2 C9 H9 126.4 . . ?
C12 C10 C11 117.35(17) . . ?
C12 C10 C3 120.14(17) . . ?
C11 C10 C3 122.48(17) . . ?
N3 C11 C10 179.8(2) . . ?
N4 C12 C10 177.1(2) . . ?
N1 C13 H13A 109.5 . . ?
N1 C13 H13B 109.5 . . ?
H13A C13 H13B 109.5 . . ?
N1 C13 H13C 109.5 . . ?
H13A C13 H13C 109.5 . . ?
H13B C13 H13C 109.5 . . ?
N2 C14 H14A 109.5 . . ?
N2 C14 H14B 109.5 . . ?
H14A C14 H14B 109.5 . . ?
N2 C14 H14C 109.5 . . ?
H14A C14 H14C 109.5 . . ?
H14B C14 H14C 109.5 . . ?
C1 C2 C3 121.61(18) . . ?
C1 C2 H2 119.2 . . ?
C3 C2 H2 119.2 . . ?
C2 C3 C4 117.31(17) . . ?
C2 C3 C10 120.47(17) . . ?
C4 C3 C10 122.22(17) . . ?
C5 C4 C3 121.07(17) . . ?
C5 C4 H4 119.5 . . ?
C3 C4 H4 119.5 . . ?
C4 C5 C6 120.87(17) . . ?
C4 C5 H5 119.6 . . ?
C6 C5 H5 119.6 . . ?

loop_
_geom_bond_atom_site_label_1
_geom_bond_atom_site_label_2
_geom_bond_distance
_geom_bond_site_symmetry_2
_geom_bond_publ_flag
N1 C7 1.342(3) . ?
N1 C8 1.381(3) . ?
N1 C13 1.470(2) . ?
N2 C7 1.338(3) . ?
N2 C9 1.378(3) . ?
N2 C14 1.469(2) . ?
N3 C11 1.158(3) . ?
N4 C12 1.160(3) . ?
C1 C2 1.382(3) . ?
C1 C6 1.399(3) . ?
C1 H1 0.9500 . ?
C6 C5 1.400(3) . ?
C6 C7 1.467(3) . ?
C8 C9 1.345(3) . ?
C8 H8 0.9500 . ?
C9 H9 0.9500 . ?
C10 C12 1.407(3) . ?
C10 C11 1.412(3) . ?
C10 C3 1.444(3) . ?
C13 H13A 0.9800 . ?
C13 H13B 0.9800 . ?
C13 H13C 0.9800 . ?
C14 H14A 0.9800 . ?
C14 H14B 0.9800 . ?
C14 H14C 0.9800 . ?
C2 C3 1.409(3) . ?
C2 H2 0.9500 . ?
C3 C4 1.412(3) . ?
C4 C5 1.380(3) . ?
C4 H4 0.9500 . ?
C5 H5 0.9500 . ?

loop_
_geom_torsion_atom_site_label_1
_geom_torsion_atom_site_label_2
_geom_torsion_atom_site_label_3
_geom_torsion_atom_site_label_4
_geom_torsion
_geom_torsion_site_symmetry_1
_geom_torsion_site_symmetry_2
_geom_torsion_site_symmetry_3
_geom_torsion_site_symmetry_4
_geom_torsion_publ_flag
C2 C1 C6 C5 0.2(3) . . . . ?
C2 C1 C6 C7 -178.31(18) . . . . ?
C9 N2 C7 N1 0.5(2) . . . . ?
C14 N2 C7 N1 -176.40(18) . . . . ?
C9 N2 C7 C6 -179.25(19) . . . . ?
C14 N2 C7 C6 3.8(3) . . . . ?
C8 N1 C7 N2 0.1(2) . . . . ?
C13 N1 C7 N2 -176.30(18) . . . . ?
C8 N1 C7 C6 179.82(19) . . . . ?
C13 N1 C7 C6 3.5(3) . . . . ?
C1 C6 C7 N2 49.5(3) . . . . ?
C5 C6 C7 N2 -129.0(2) . . . . ?
C1 C6 C7 N1 -130.2(2) . . . . ?
C5 C6 C7 N1 51.3(3) . . . . ?
C7 N1 C8 C9 -0.6(2) . . . . ?
C13 N1 C8 C9 175.82(18) . . . . ?
N1 C8 C9 N2 0.9(2) . . . . ?
C7 N2 C9 C8 -0.9(2) . . . . ?
C14 N2 C9 C8 176.06(18) . . . . ?
C6 C1 C2 C3 0.8(3) . . . . ?
C1 C2 C3 C4 -0.8(3) . . . . ?
C1 C2 C3 C10 179.54(18) . . . . ?
C12 C10 C3 C2 1.4(3) . . . . ?
C11 C10 C3 C2 179.32(19) . . . . ?
C12 C10 C3 C4 -178.21(19) . . . . ?
C11 C10 C3 C4 -0.3(3) . . . . ?
C2 C3 C4 C5 -0.2(3) . . . . ?
C10 C3 C4 C5 179.46(18) . . . . ?
C3 C4 C5 C6 1.2(3) . . . . ?
C1 C6 C5 C4 -1.2(3) . . . . ?
C7 C6 C5 C4 177.32(18) . . . . ?
